data_7118856
loop_
_publ_author_name
'Chen, Wanmin'
'Tang, Xiaoliang'
'Dou, Wei'
'Ju, Zhenghua'
'Xu, Benhua'
'Xu, Wenxuan'
'Liu, Weisheng'

_publ_section_title
;
 K(+)-Induced in situ self-assembly of near-infrared luminescent membrane
 material armored with bigger Yb(iii) complex crystallites.
;
_journal_issue 29
_journal_name_full 'Chemical communications (Cambridge, England)'
_journal_page_first 5124
_journal_page_last 5127
_journal_paper_doi 10.1039/c6cc01938b
_journal_volume 52
_journal_year 2016
_chemical_formula_sum 'C25 H29 Li N5 O12 Yb'
_chemical_formula_weight 771.51
_chemical_name_systematic
; 
 ? 
;
_space_group_IT_number 14
_symmetry_cell_setting monoclinic
_symmetry_space_group_name_Hall '-P 2ybc'
_symmetry_space_group_name_H-M 'P 1 21/c 1'
_atom_sites_solution_hydrogens geom
_atom_sites_solution_primary direct
_atom_sites_solution_secondary difmap
_audit_creation_method SHELXL-97
_audit_update_record
;
2015-08-19 deposited with the CCDC.
2016-03-09 downloaded from the CCDC.
;
_cell_angle_alpha 90.00
_cell_angle_beta 104.996(3)
_cell_angle_gamma 90.00
_cell_formula_units_Z 4
_cell_length_a 10.5784(6)
_cell_length_b 17.3413(10)
_cell_length_c 16.6413(9)
_cell_measurement_reflns_used 4670
_cell_measurement_temperature 296(2)
_cell_measurement_theta_max 24.83
_cell_measurement_theta_min 2.36
_cell_volume 2948.8(3)
_computing_cell_refinement 'Bruker SAINT'
_computing_data_collection 'Bruker APEX2'
_computing_data_reduction 'Bruker SAINT'
_computing_molecular_graphics 'Bruker SHELXTL'
_computing_publication_material 'Bruker SHELXTL'
_computing_structure_refinement 'SHELXL-97 (Sheldrick, 2008)'
_computing_structure_solution 'SHELXS-97 (Sheldrick, 2008)'
_diffrn_ambient_temperature 296(2)
_diffrn_measured_fraction_theta_full 0.997
_diffrn_measured_fraction_theta_max 0.997
_diffrn_measurement_device_type 'Bruker APEX-II CCD'
_diffrn_measurement_method '\f and \w scans'
_diffrn_radiation_monochromator graphite
_diffrn_radiation_source 'fine-focus sealed tube'
_diffrn_radiation_type MoK\a
_diffrn_radiation_wavelength 0.71073
_diffrn_reflns_av_R_equivalents 0.0353
_diffrn_reflns_av_sigmaI/netI 0.0425
_diffrn_reflns_limit_h_max 7
_diffrn_reflns_limit_h_min -12
_diffrn_reflns_limit_k_max 19
_diffrn_reflns_limit_k_min -21
_diffrn_reflns_limit_l_max 20
_diffrn_reflns_limit_l_min -18
_diffrn_reflns_number 15172
_diffrn_reflns_theta_full 25.49
_diffrn_reflns_theta_max 25.49
_diffrn_reflns_theta_min 1.73
_exptl_absorpt_coefficient_mu 3.241
_exptl_absorpt_correction_type none
_exptl_crystal_colour 'light yellow'
_exptl_crystal_density_diffrn 1.738
_exptl_crystal_density_method 'not measured'
_exptl_crystal_description block
_exptl_crystal_F_000 1532
_exptl_crystal_size_max 0.23
_exptl_crystal_size_mid 0.21
_exptl_crystal_size_min 0.18
_refine_diff_density_max 1.560
_refine_diff_density_min -0.647
_refine_diff_density_rms 0.092
_refine_ls_extinction_method none
_refine_ls_goodness_of_fit_ref 1.017
_refine_ls_hydrogen_treatment mixed
_refine_ls_matrix_type full
_refine_ls_number_parameters 434
_refine_ls_number_reflns 5475
_refine_ls_number_restraints 224
_refine_ls_restrained_S_all 1.014
_refine_ls_R_factor_all 0.0466
_refine_ls_R_factor_gt 0.0297
_refine_ls_shift/su_max 0.001
_refine_ls_shift/su_mean 0.000
_refine_ls_structure_factor_coef Fsqd
_refine_ls_weighting_details 'calc w=1/[\s^2^(Fo^2^)+(0.0320P)^2^+1.2170P] where P=(Fo^2^+2Fc^2^)/3'
_refine_ls_weighting_scheme calc
_refine_ls_wR_factor_gt 0.0638
_refine_ls_wR_factor_ref 0.0710
_reflns_number_gt 4231
_reflns_number_total 5475
_reflns_threshold_expression >2sigma(I)
_cod_data_source_file c6cc01938b2.cif
_cod_data_source_block p21c
_cod_depositor_comments
;
The following automatic conversions were performed:

'_symmetry_cell_setting' value 'Monoclinic' changed to 'monoclinic'
according to
/usr/data/users/saulius/crontab/automatic-downloads/rss-feeds/RSC/lib/dictionaries/cif_core.dic
dictionary named 'cif_core.dic' version 2.4.2 from 2011-04-26.

Automatic conversion script
Id: cif_fix_values 4268 2015-11-12 08:31:59Z antanas 

 Adding full bibliography for 7118855--7118859.cif.
;
_cod_original_sg_symbol_H-M P2(1)/c
_cod_database_code 7118856

loop_
_symmetry_equiv_pos_as_xyz
'x, y, z'
'-x, y+1/2, -z+1/2'
'-x, -y, -z'
'x, -y-1/2, z-1/2'

loop_
_atom_site_label
_atom_site_type_symbol
_atom_site_fract_x
_atom_site_fract_y
_atom_site_fract_z
_atom_site_U_iso_or_equiv
_atom_site_adp_type
_atom_site_occupancy
_atom_site_symmetry_multiplicity
_atom_site_calc_flag
_atom_site_refinement_flags
_atom_site_disorder_assembly
_atom_site_disorder_group
Yb1 Yb 0.436531(18) 0.286071(10) 0.893631(11) 0.03172(8) Uani 1 1 d . . .
Li1 Li 0.2271(8) 0.1387(4) 0.8811(5) 0.0452(19) Uani 1 1 d . . .
C1 C 0.0314(5) 0.0919(3) 0.9917(4) 0.0655(16) Uani 1 1 d . . .
H1A H 0.0461 0.0946 1.0510 0.098 Uiso 1 1 calc R A .
H1B H 0.0576 0.0422 0.9764 0.098 Uiso 1 1 calc R . .
H1C H -0.0598 0.0998 0.9657 0.098 Uiso 1 1 calc R . .
C2 C 0.1640(4) 0.2784(2) 0.9541(3) 0.0348(10) Uani 1 1 d . . .
C3 C 0.0808(5) 0.2259(3) 0.9803(3) 0.0400(11) Uani 1 1 d . A .
C4 C -0.0127(5) 0.2499(3) 1.0186(3) 0.0571(14) Uani 1 1 d . . .
H4 H -0.0666 0.2142 1.0352 0.069 Uiso 1 1 calc R A .
C5 C -0.0260(5) 0.3292(3) 1.0325(4) 0.0651(16) Uani 1 1 d . A .
H5 H -0.0882 0.3462 1.0590 0.078 Uiso 1 1 calc R . .
C6 C 0.0525(5) 0.3815(3) 1.0070(3) 0.0563(14) Uani 1 1 d . . .
H6 H 0.0423 0.4338 1.0161 0.068 Uiso 1 1 calc R A .
C7 C 0.1480(4) 0.3578(3) 0.9676(3) 0.0383(10) Uani 1 1 d . A .
C8 C 0.2252(5) 0.4168(3) 0.9399(3) 0.0420(11) Uani 1 1 d . . .
H8 H 0.2026 0.4677 0.9470 0.050 Uiso 1 1 calc R A .
C9 C 0.3694(5) 0.4793(3) 0.8806(3) 0.0565(14) Uani 1 1 d . . .
H9A H 0.3735 0.5181 0.9232 0.068 Uiso 1 1 calc R A .
H9B H 0.3083 0.4973 0.8301 0.068 Uiso 1 1 calc R . .
C10 C 0.5025(5) 0.4712(2) 0.8651(3) 0.0405(11) Uani 1 1 d . A .
C11 C 0.5729(5) 0.5360(3) 0.8541(3) 0.0507(13) Uani 1 1 d . . .
H11 H 0.5396 0.5849 0.8591 0.061 Uiso 1 1 calc R A .
C12 C 0.6931(5) 0.5282(3) 0.8355(3) 0.0541(14) Uani 1 1 d . A .
H12 H 0.7412 0.5713 0.8282 0.065 Uiso 1 1 calc R . .
C13 C 0.7392(5) 0.4549(3) 0.8281(3) 0.0530(13) Uani 1 1 d . . .
H13 H 0.8195 0.4478 0.8161 0.064 Uiso 1 1 calc R A .
C14 C 0.6651(5) 0.3922(2) 0.8388(3) 0.0387(11) Uani 1 1 d . A .
C15 C 0.7127(5) 0.3126(3) 0.8273(4) 0.0567(14) Uani 1 1 d . . .
H15A H 0.7192 0.3074 0.7705 0.068 Uiso 1 1 calc R A .
H15B H 0.7999 0.3063 0.8638 0.068 Uiso 1 1 calc R . .
C16 C 0.6688(4) 0.1824(3) 0.8352(3) 0.0390(11) Uani 1 1 d . . .
H16 H 0.7447 0.1799 0.8170 0.047 Uiso 1 1 calc R A .
C17 C 0.6124(4) 0.1090(2) 0.8493(3) 0.0360(10) Uani 1 1 d . A .
C18 C 0.6881(5) 0.0422(3) 0.8463(3) 0.0495(13) Uani 1 1 d . . .
H18 H 0.7683 0.0467 0.8335 0.059 Uiso 1 1 calc R A .
C19 C 0.6435(5) -0.0292(3) 0.8624(3) 0.0573(14) Uani 1 1 d . A .
H19 H 0.6941 -0.0727 0.8605 0.069 Uiso 1 1 calc R . .
C20 C 0.5229(5) -0.0369(3) 0.8814(3) 0.0511(13) Uani 1 1 d . . .
H20 H 0.4946 -0.0852 0.8938 0.061 Uiso 1 1 calc R A .
C21 C 0.4457(4) 0.0276(2) 0.8817(3) 0.0370(11) Uani 1 1 d . A .
C22 C 0.4883(4) 0.1023(2) 0.8652(3) 0.0338(10) Uani 1 1 d . . .
C23 C 0.2766(5) -0.0459(3) 0.9170(3) 0.0591(14) Uani 1 1 d . . .
H23A H 0.2746 -0.0810 0.8721 0.089 Uiso 1 1 calc R A .
H23B H 0.1898 -0.0400 0.9240 0.089 Uiso 1 1 calc R . .
H23C H 0.3333 -0.0658 0.9673 0.089 Uiso 1 1 calc R . .
C24 C 0.3260(6) 0.2530(3) 0.6857(3) 0.0627(15) Uani 1 1 d . . .
H24A H 0.3383 0.2847 0.6411 0.094 Uiso 1 1 calc R A .
H24B H 0.2450 0.2252 0.6676 0.094 Uiso 1 1 calc R . .
H24C H 0.3971 0.2170 0.7017 0.094 Uiso 1 1 calc R . .
C25 C -0.0018(6) 0.3239(4) 0.7337(4) 0.0745(17) Uani 1 1 d . . .
H25A H -0.0128 0.3393 0.7869 0.112 Uiso 1 1 calc R . .
H25B H 0.0287 0.2716 0.7368 0.112 Uiso 1 1 calc R . .
H25C H -0.0841 0.3277 0.6926 0.112 Uiso 1 1 calc R . .
N1 N 0.3193(4) 0.40676(19) 0.9071(2) 0.0373(9) Uani 1 1 d . A .
N2 N 0.5496(4) 0.39955(19) 0.8586(2) 0.0356(9) Uani 1 1 d . A .
N3 N 0.6271(4) 0.2499(2) 0.8449(2) 0.0385(9) Uani 1 1 d . A .
N5 N 0.0174(4) 0.0641(3) 0.7537(3) 0.0602(12) Uani 1 1 d . . .
O1 O 0.1059(3) 0.14996(18) 0.9650(2) 0.0551(9) Uani 1 1 d . A .
O2 O 0.2504(3) 0.25129(17) 0.9182(2) 0.0467(8) Uani 1 1 d . A .
O3 O 0.4095(3) 0.16090(15) 0.86512(19) 0.0394(7) Uani 1 1 d . A .
O4 O 0.3241(3) 0.02716(16) 0.8985(2) 0.0454(8) Uani 1 1 d . A .
N4 N 0.5998(5) 0.2785(3) 1.0635(3) 0.0552(11) Uani 0.43(2) 1 d PDU A 1
O5' O 0.5289(19) 0.2233(8) 1.0267(8) 0.070(3) Uani 0.43(2) 1 d PDU A 1
O6 O 0.5321(18) 0.3350(8) 1.0305(9) 0.069(3) Uani 0.43(2) 1 d PDU A 1
O7 O 0.6848(18) 0.2657(12) 1.1302(10) 0.076(5) Uani 0.43(2) 1 d PDU A 1
N4' N 0.5998(5) 0.2785(3) 1.0635(3) 0.0552(11) Uani 0.57(2) 1 d PDU A 2
O5 O 0.5881(17) 0.2208(6) 1.0166(7) 0.081(3) Uani 0.57(2) 1 d PDU A 2
O6' O 0.5873(15) 0.3383(6) 1.0199(6) 0.065(3) Uani 0.57(2) 1 d PDU A 2
O7' O 0.6519(16) 0.2830(9) 1.1382(7) 0.077(4) Uani 0.57(2) 1 d PDU A 2
O8 O 0.0956(4) 0.1197(2) 0.7683(2) 0.0735(11) Uani 1 1 d . A .
O9 O 0.0014(5) 0.0243(3) 0.8106(3) 0.1010(15) Uani 1 1 d . A .
O10 O -0.0336(6) 0.0388(3) 0.6848(3) 0.134(2) Uani 1 1 d . A .
O11 O 0.3222(3) 0.30009(17) 0.75460(19) 0.0408(7) Uani 1 1 d D A .
O12 O 0.0909(4) 0.3728(2) 0.7113(3) 0.0654(10) Uani 1 1 d . . .
H12A H 0.0790 0.4174 0.7239 0.098 Uiso 1 1 calc R . .
H10 H 0.251(3) 0.324(3) 0.744(3) 0.056(17) Uiso 1 1 d D . .

loop_
_atom_site_aniso_label
_atom_site_aniso_U_11
_atom_site_aniso_U_22
_atom_site_aniso_U_33
_atom_site_aniso_U_23
_atom_site_aniso_U_13
_atom_site_aniso_U_12
Yb1 0.03816(13) 0.02096(10) 0.03748(12) 0.00085(9) 0.01240(8) -0.00100(9)
Li1 0.056(5) 0.033(4) 0.053(5) -0.009(4) 0.025(4) -0.005(4)
C1 0.080(4) 0.047(3) 0.081(4) 0.003(3) 0.040(3) -0.020(3)
C2 0.028(2) 0.041(3) 0.035(2) 0.001(2) 0.0089(19) 0.000(2)
C3 0.045(3) 0.040(3) 0.038(3) -0.001(2) 0.017(2) -0.002(2)
C4 0.055(4) 0.065(4) 0.057(3) 0.005(3) 0.026(3) -0.006(3)
C5 0.063(4) 0.065(4) 0.080(4) -0.006(3) 0.042(3) 0.010(3)
C6 0.064(4) 0.044(3) 0.067(4) -0.003(3) 0.028(3) 0.010(3)
C7 0.040(3) 0.032(2) 0.044(3) 0.002(2) 0.012(2) 0.003(2)
C8 0.054(3) 0.029(2) 0.042(3) -0.004(2) 0.011(2) 0.009(2)
C9 0.069(4) 0.026(3) 0.082(4) 0.006(2) 0.032(3) -0.002(2)
C10 0.054(3) 0.029(2) 0.038(3) 0.0006(19) 0.010(2) -0.007(2)
C11 0.067(4) 0.026(2) 0.061(3) 0.002(2) 0.018(3) -0.008(2)
C12 0.068(4) 0.031(3) 0.065(4) 0.003(2) 0.021(3) -0.015(3)
C13 0.047(3) 0.049(3) 0.066(4) 0.002(3) 0.020(3) -0.014(3)
C14 0.050(3) 0.030(2) 0.035(3) 0.0009(19) 0.009(2) -0.008(2)
C15 0.062(4) 0.040(3) 0.075(4) -0.001(3) 0.029(3) -0.012(3)
C16 0.036(3) 0.045(3) 0.038(3) -0.002(2) 0.015(2) 0.011(2)
C17 0.042(3) 0.026(2) 0.040(3) -0.0030(19) 0.012(2) 0.001(2)
C18 0.045(3) 0.039(3) 0.066(3) -0.010(2) 0.017(3) 0.003(2)
C19 0.059(4) 0.026(3) 0.085(4) -0.011(3) 0.017(3) 0.014(2)
C20 0.061(4) 0.027(2) 0.062(3) -0.003(2) 0.010(3) 0.002(2)
C21 0.042(3) 0.030(2) 0.035(3) -0.0039(18) 0.004(2) -0.001(2)
C22 0.045(3) 0.020(2) 0.036(2) -0.0045(17) 0.009(2) 0.0014(19)
C23 0.070(4) 0.034(3) 0.075(4) 0.009(3) 0.023(3) -0.013(3)
C24 0.081(4) 0.055(3) 0.045(3) -0.010(3) 0.003(3) 0.014(3)
C25 0.055(4) 0.095(5) 0.074(4) 0.015(4) 0.019(3) 0.009(4)
N1 0.046(2) 0.0239(19) 0.043(2) 0.0003(16) 0.0132(19) -0.0018(16)
N2 0.042(2) 0.027(2) 0.037(2) 0.0016(16) 0.0107(17) -0.0051(17)
N3 0.038(2) 0.030(2) 0.051(2) 0.0008(18) 0.0163(18) -0.0041(17)
N5 0.058(3) 0.072(3) 0.052(3) 0.002(3) 0.016(2) -0.016(3)
O1 0.069(2) 0.0366(19) 0.071(2) 0.0034(17) 0.0379(19) -0.0111(17)
O2 0.052(2) 0.0269(16) 0.071(2) -0.0057(16) 0.0334(18) -0.0040(15)
O3 0.0388(18) 0.0209(16) 0.063(2) -0.0054(13) 0.0206(15) -0.0040(13)
O4 0.052(2) 0.0253(16) 0.061(2) 0.0030(15) 0.0193(17) -0.0044(14)
N4 0.066(3) 0.055(3) 0.041(2) 0.001(2) 0.008(2) 0.002(2)
O5' 0.086(6) 0.055(5) 0.063(5) 0.013(4) 0.009(5) -0.022(5)
O6 0.082(6) 0.058(5) 0.056(5) -0.015(4) 0.000(5) 0.020(5)
O7 0.084(8) 0.087(8) 0.047(6) 0.003(5) 0.002(5) 0.024(6)
N4' 0.066(3) 0.055(3) 0.041(2) 0.001(2) 0.008(2) 0.002(2)
O5 0.096(6) 0.067(4) 0.071(5) -0.006(4) 0.002(4) 0.028(4)
O6' 0.085(6) 0.048(4) 0.054(4) 0.011(3) 0.003(4) -0.015(4)
O7' 0.099(7) 0.087(6) 0.034(4) 0.003(4) 0.000(4) 0.024(5)
O8 0.070(3) 0.057(3) 0.087(3) 0.001(2) 0.009(2) -0.021(2)
O9 0.110(4) 0.101(4) 0.095(4) 0.018(3) 0.031(3) -0.024(3)
O10 0.150(5) 0.153(5) 0.085(4) -0.025(4) 0.006(3) -0.068(4)
O11 0.043(2) 0.0388(19) 0.0409(18) -0.0006(14) 0.0110(15) 0.0065(16)
O12 0.059(2) 0.060(2) 0.081(3) 0.004(2) 0.025(2) 0.018(2)

loop_
_atom_type_symbol
_atom_type_description
_atom_type_scat_dispersion_real
_atom_type_scat_dispersion_imag
_atom_type_scat_source
C C 0.0033 0.0016 'International Tables Vol C Tables 4.2.6.8 and 6.1.1.4'
H H 0.0000 0.0000 'International Tables Vol C Tables 4.2.6.8 and 6.1.1.4'
N N 0.0061 0.0033 'International Tables Vol C Tables 4.2.6.8 and 6.1.1.4'
O O 0.0106 0.0060 'International Tables Vol C Tables 4.2.6.8 and 6.1.1.4'
Li Li -0.0003 0.0001 'International Tables Vol C Tables 4.2.6.8 and 6.1.1.4'
Yb Yb -0.3850 5.5486 'International Tables Vol C Tables 4.2.6.8 and 6.1.1.4'

loop_
_geom_angle_atom_site_label_1
_geom_angle_atom_site_label_2
_geom_angle_atom_site_label_3
_geom_angle
O2 Yb1 O3 72.52(10)
O2 Yb1 O11 87.34(12)
O3 Yb1 O11 83.39(11)
O2 Yb1 O6 95.6(5)
O3 Yb1 O6 123.2(4)
O11 Yb1 O6 152.9(3)
O2 Yb1 O5' 82.9(5)
O3 Yb1 O5' 75.9(3)
O11 Yb1 O5' 158.9(3)
O6 Yb1 O5' 47.3(5)
O2 Yb1 N3 148.03(12)
O3 Yb1 N3 75.55(11)
O11 Yb1 N3 87.59(12)
O6 Yb1 N3 103.0(5)
O5' Yb1 N3 90.9(5)
O2 Yb1 N2 141.36(12)
O3 Yb1 N2 140.96(11)
O11 Yb1 N2 80.77(11)
O6 Yb1 N2 80.2(5)
O5' Yb1 N2 118.0(3)
N3 Yb1 N2 68.36(12)
O2 Yb1 O6' 110.9(4)
O3 Yb1 O6' 124.1(2)
O11 Yb1 O6' 149.9(2)
O6 Yb1 O6' 15.4(4)
O5' Yb1 O6' 50.9(3)
N3 Yb1 O6' 88.3(4)
N2 Yb1 O6' 70.0(2)
O2 Yb1 N1 73.78(11)
O3 Yb1 N1 143.66(11)
O11 Yb1 N1 81.84(11)
O6 Yb1 N1 73.3(3)
O5' Yb1 N1 112.9(5)
N3 Yb1 N1 136.40(12)
N2 Yb1 N1 68.22(12)
O6' Yb1 N1 80.8(3)
O2 Yb1 O5 98.0(5)
O3 Yb1 O5 75.8(3)
O11 Yb1 O5 155.7(2)
O6 Yb1 O5 50.4(4)
O5' Yb1 O5 15.9(4)
N3 Yb1 O5 75.4(4)
N2 Yb1 O5 107.9(4)
O6' Yb1 O5 48.3(4)
N1 Yb1 O5 122.4(2)
O2 Li1 O3 79.4(3)
O2 Li1 O8 115.4(4)
O3 Li1 O8 110.4(4)
O2 Li1 O1 76.2(3)
O3 Li1 O1 144.3(4)
O8 Li1 O1 103.5(4)
O2 Li1 O4 142.6(4)
O3 Li1 O4 75.9(3)
O8 Li1 O4 99.4(3)
O1 Li1 O4 109.7(4)
O1 C1 H1A 109.5
O1 C1 H1B 109.5
H1A C1 H1B 109.5
O1 C1 H1C 109.5
H1A C1 H1C 109.5
H1B C1 H1C 109.5
O2 C2 C3 118.5(4)
O2 C2 C7 123.5(4)
C3 C2 C7 118.1(4)
C4 C3 O1 124.8(4)
C4 C3 C2 122.0(4)
O1 C3 C2 113.2(4)
C3 C4 C5 119.1(5)
C3 C4 H4 120.5
C5 C4 H4 120.5
C6 C5 C4 120.2(5)
C6 C5 H5 119.9
C4 C5 H5 119.9
C5 C6 C7 121.3(5)
C5 C6 H6 119.4
C7 C6 H6 119.4
C6 C7 C2 119.4(4)
C6 C7 C8 118.2(4)
C2 C7 C8 122.3(4)
N1 C8 C7 127.4(4)
N1 C8 H8 116.3
C7 C8 H8 116.3
N1 C9 C10 113.3(4)
N1 C9 H9A 108.9
C10 C9 H9A 108.9
N1 C9 H9B 108.9
C10 C9 H9B 108.9
H9A C9 H9B 107.7
N2 C10 C11 120.8(4)
N2 C10 C9 118.7(4)
C11 C10 C9 120.4(4)
C10 C11 C12 120.2(4)
C10 C11 H11 119.9
C12 C11 H11 119.9
C13 C12 C11 118.4(4)
C13 C12 H12 120.8
C11 C12 H12 120.8
C12 C13 C14 119.3(5)
C12 C13 H13 120.3
C14 C13 H13 120.3
N2 C14 C13 122.5(4)
N2 C14 C15 118.3(4)
C13 C14 C15 119.2(4)
N3 C15 C14 113.9(4)
N3 C15 H15A 108.8
C14 C15 H15A 108.8
N3 C15 H15B 108.8
C14 C15 H15B 108.8
H15A C15 H15B 107.7
N3 C16 C17 128.0(4)
N3 C16 H16 116.0
C17 C16 H16 116.0
C22 C17 C18 120.1(4)
C22 C17 C16 123.0(4)
C18 C17 C16 116.9(4)
C19 C18 C17 120.3(5)
C19 C18 H18 119.9
C17 C18 H18 119.9
C18 C19 C20 120.6(4)
C18 C19 H19 119.7
C20 C19 H19 119.7
C21 C20 C19 119.7(4)
C21 C20 H20 120.1
C19 C20 H20 120.1
O4 C21 C20 125.1(4)
O4 C21 C22 113.7(4)
C20 C21 C22 121.2(4)
O3 C22 C17 123.9(4)
O3 C22 C21 118.2(4)
C17 C22 C21 117.9(4)
O4 C23 H23A 109.5
O4 C23 H23B 109.5
H23A C23 H23B 109.5
O4 C23 H23C 109.5
H23A C23 H23C 109.5
H23B C23 H23C 109.5
O11 C24 H24A 109.5
O11 C24 H24B 109.5
H24A C24 H24B 109.5
O11 C24 H24C 109.5
H24A C24 H24C 109.5
H24B C24 H24C 109.5
O12 C25 H25A 109.5
O12 C25 H25B 109.5
H25A C25 H25B 109.5
O12 C25 H25C 109.5
H25A C25 H25C 109.5
H25B C25 H25C 109.5
C8 N1 C9 113.2(4)
C8 N1 Yb1 128.7(3)
C9 N1 Yb1 117.9(3)
C14 N2 C10 118.8(4)
C14 N2 Yb1 120.6(3)
C10 N2 Yb1 120.4(3)
C16 N3 C15 113.4(4)
C16 N3 Yb1 128.3(3)
C15 N3 Yb1 118.2(3)
O10 N5 O9 114.2(5)
O10 N5 O8 124.8(5)
O9 N5 O8 120.2(5)
C3 O1 C1 118.0(4)
C3 O1 Li1 112.6(3)
C1 O1 Li1 128.0(4)
C2 O2 Li1 116.1(3)
C2 O2 Yb1 139.1(3)
Li1 O2 Yb1 104.5(2)
C22 O3 Li1 118.2(3)
C22 O3 Yb1 135.0(3)
Li1 O3 Yb1 103.2(2)
C21 O4 C23 116.5(3)
C21 O4 Li1 113.5(3)
C23 O4 Li1 129.7(4)
O6 N4 O7 136.4(13)
O6 N4 O5' 100.3(14)
O7 N4 O5' 119.3(12)
N4 O5' Yb1 98.5(7)
N4 O6 Yb1 101.1(8)
N5 O8 Li1 124.0(4)
C24 O11 Yb1 128.9(3)
C24 O11 H10 109(3)
Yb1 O11 H10 118(3)
C25 O12 H12A 109.5

loop_
_geom_bond_atom_site_label_1
_geom_bond_atom_site_label_2
_geom_bond_distance
Yb1 O2 2.197(3)
Yb1 O3 2.224(3)
Yb1 O11 2.329(3)
Yb1 O6 2.395(14)
Yb1 O5' 2.434(13)
Yb1 N3 2.441(4)
Yb1 N2 2.450(3)
Yb1 O6' 2.459(10)
Yb1 N1 2.472(3)
Yb1 O5 2.518(10)
Li1 O2 2.043(8)
Li1 O3 2.051(8)
Li1 O8 2.054(9)
Li1 O1 2.135(8)
Li1 O4 2.174(8)
C1 O1 1.418(5)
C1 H1A 0.9600
C1 H1B 0.9600
C1 H1C 0.9600
C2 O2 1.303(5)
C2 C3 1.411(6)
C2 C7 1.412(6)
C3 C4 1.373(7)
C3 O1 1.380(5)
C4 C5 1.408(8)
C4 H4 0.9300
C5 C6 1.368(7)
C5 H5 0.9300
C6 C7 1.401(6)
C6 H6 0.9300
C7 C8 1.457(6)
C8 N1 1.265(5)
C8 H8 0.9300
C9 N1 1.476(5)
C9 C10 1.503(7)
C9 H9A 0.9700
C9 H9B 0.9700
C10 N2 1.353(5)
C10 C11 1.387(6)
C11 C12 1.391(7)
C11 H11 0.9300
C12 C13 1.378(7)
C12 H12 0.9300
C13 C14 1.379(6)
C13 H13 0.9300
C14 N2 1.351(5)
C14 C15 1.497(6)
C15 N3 1.492(6)
C15 H15A 0.9700
C15 H15B 0.9700
C16 N3 1.276(6)
C16 C17 1.450(6)
C16 H16 0.9300
C17 C22 1.410(6)
C17 C18 1.415(6)
C18 C19 1.375(7)
C18 H18 0.9300
C19 C20 1.398(7)
C19 H19 0.9300
C20 C21 1.387(6)
C20 H20 0.9300
C21 O4 1.385(5)
C21 C22 1.421(6)
C22 O3 1.314(5)
C23 O4 1.426(5)
C23 H23A 0.9600
C23 H23B 0.9600
C23 H23C 0.9600
C24 O11 1.417(6)
C24 H24A 0.9600
C24 H24B 0.9600
C24 H24C 0.9600
C25 O12 1.418(6)
C25 H25A 0.9600
C25 H25B 0.9600
C25 H25C 0.9600
N5 O10 1.216(6)
N5 O9 1.218(5)
N5 O8 1.252(5)
N4 O6 1.253(11)
N4 O7 1.254(14)
N4 O5' 1.272(11)
O11 H10 0.837(19)
O12 H12A 0.8200

loop_
_geom_torsion_atom_site_label_1
_geom_torsion_atom_site_label_2
_geom_torsion_atom_site_label_3
_geom_torsion_atom_site_label_4
_geom_torsion
O2 C2 C3 C4 180.0(5)
C7 C2 C3 C4 -0.7(7)
O2 C2 C3 O1 1.4(6)
C7 C2 C3 O1 -179.3(4)
O1 C3 C4 C5 178.3(5)
C2 C3 C4 C5 -0.2(8)
C3 C4 C5 C6 0.8(8)
C4 C5 C6 C7 -0.6(8)
C5 C6 C7 C2 -0.3(8)
C5 C6 C7 C8 178.1(5)
O2 C2 C7 C6 -179.8(4)
C3 C2 C7 C6 0.9(7)
O2 C2 C7 C8 1.9(7)
C3 C2 C7 C8 -177.4(4)
C6 C7 C8 N1 176.2(5)
C2 C7 C8 N1 -5.5(7)
N1 C9 C10 N2 14.0(7)
N1 C9 C10 C11 -168.7(4)
N2 C10 C11 C12 0.5(7)
C9 C10 C11 C12 -176.7(5)
C10 C11 C12 C13 0.3(8)
C11 C12 C13 C14 0.4(8)
C12 C13 C14 N2 -1.9(7)
C12 C13 C14 C15 177.5(5)
N2 C14 C15 N3 -3.5(6)
C13 C14 C15 N3 177.0(4)
N3 C16 C17 C22 9.4(7)
N3 C16 C17 C18 -170.5(4)
C22 C17 C18 C19 -2.6(7)
C16 C17 C18 C19 177.3(4)
C17 C18 C19 C20 0.3(8)
C18 C19 C20 C21 1.9(8)
C19 C20 C21 O4 179.2(4)
C19 C20 C21 C22 -1.8(7)
C18 C17 C22 O3 -176.7(4)
C16 C17 C22 O3 3.4(7)
C18 C17 C22 C21 2.7(6)
C16 C17 C22 C21 -177.2(4)
O4 C21 C22 O3 -1.9(5)
C20 C21 C22 O3 178.9(4)
O4 C21 C22 C17 178.6(4)
C20 C21 C22 C17 -0.5(6)
C7 C8 N1 C9 175.7(4)
C7 C8 N1 Yb1 -9.8(7)
C10 C9 N1 C8 163.3(4)
C10 C9 N1 Yb1 -11.9(5)
O2 Yb1 N1 C8 18.4(4)
O3 Yb1 N1 C8 41.0(5)
O11 Yb1 N1 C8 108.0(4)
O6 Yb1 N1 C8 -82.9(7)
O5' Yb1 N1 C8 -56.4(5)
N3 Yb1 N1 C8 -174.3(3)
N2 Yb1 N1 C8 -168.8(4)
O6' Yb1 N1 C8 -96.7(5)
O5 Yb1 N1 C8 -70.9(6)
O2 Yb1 N1 C9 -167.4(4)
O3 Yb1 N1 C9 -144.8(3)
O11 Yb1 N1 C9 -77.8(3)
O6 Yb1 N1 C9 91.4(7)
O5' Yb1 N1 C9 117.9(5)
N3 Yb1 N1 C9 0.0(4)
N2 Yb1 N1 C9 5.5(3)
O6' Yb1 N1 C9 77.6(4)
O5 Yb1 N1 C9 103.4(6)
C13 C14 N2 C10 2.6(6)
C15 C14 N2 C10 -176.8(4)
C13 C14 N2 Yb1 -172.3(3)
C15 C14 N2 Yb1 8.3(5)
C11 C10 N2 C14 -1.9(6)
C9 C10 N2 C14 175.4(4)
C11 C10 N2 Yb1 173.0(3)
C9 C10 N2 Yb1 -9.7(6)
O2 Yb1 N2 C14 -171.9(3)
O3 Yb1 N2 C14 -30.7(4)
O11 Yb1 N2 C14 -98.0(3)
O6 Yb1 N2 C14 101.3(5)
O5' Yb1 N2 C14 71.9(7)
N3 Yb1 N2 C14 -7.0(3)
O6' Yb1 N2 C14 89.3(5)
N1 Yb1 N2 C14 177.1(3)
O5 Yb1 N2 C14 58.6(4)
O2 Yb1 N2 C10 13.3(4)
O3 Yb1 N2 C10 154.4(3)
O11 Yb1 N2 C10 87.1(3)
O6 Yb1 N2 C10 -73.5(5)
O5' Yb1 N2 C10 -102.9(7)
N3 Yb1 N2 C10 178.2(4)
O6' Yb1 N2 C10 -85.6(5)
N1 Yb1 N2 C10 2.3(3)
O5 Yb1 N2 C10 -116.2(4)
C17 C16 N3 C15 178.0(4)
C17 C16 N3 Yb1 1.3(7)
C14 C15 N3 C16 -179.8(4)
C14 C15 N3 Yb1 -2.7(6)
O2 Yb1 N3 C16 -16.6(5)
O3 Yb1 N3 C16 -13.8(4)
O11 Yb1 N3 C16 -97.6(4)
O6 Yb1 N3 C16 107.6(5)
O5' Yb1 N3 C16 61.4(5)
N2 Yb1 N3 C16 -178.7(4)
O6' Yb1 N3 C16 112.1(4)
N1 Yb1 N3 C16 -173.1(3)
O5 Yb1 N3 C16 64.9(5)
O2 Yb1 N3 C15 166.8(3)
O3 Yb1 N3 C15 169.5(3)
O11 Yb1 N3 C15 85.7(3)
O6 Yb1 N3 C15 -69.1(5)
O5' Yb1 N3 C15 -115.3(4)
N2 Yb1 N3 C15 4.7(3)
O6' Yb1 N3 C15 -64.5(4)
N1 Yb1 N3 C15 10.2(4)
O5 Yb1 N3 C15 -111.7(4)
C4 C3 O1 C1 -0.9(7)
C2 C3 O1 C1 177.6(4)
C4 C3 O1 Li1 167.1(5)
C2 C3 O1 Li1 -14.3(5)
O2 Li1 O1 C3 16.0(4)
O3 Li1 O1 C3 64.1(8)
O8 Li1 O1 C3 -97.3(4)
O4 Li1 O1 C3 157.4(4)
O2 Li1 O1 C1 -177.4(4)
O3 Li1 O1 C1 -129.3(7)
O8 Li1 O1 C1 69.3(6)
O4 Li1 O1 C1 -36.1(6)
C3 C2 O2 Li1 13.2(6)
C7 C2 O2 Li1 -166.1(4)
C3 C2 O2 Yb1 -158.3(3)
C7 C2 O2 Yb1 22.3(7)
O3 Li1 O2 C2 -169.5(3)
O8 Li1 O2 C2 82.8(5)
O1 Li1 O2 C2 -15.7(4)
O4 Li1 O2 C2 -120.2(6)
O3 Li1 O2 Yb1 4.8(3)
O8 Li1 O2 Yb1 -102.9(4)
O1 Li1 O2 Yb1 158.6(2)
O4 Li1 O2 Yb1 54.1(7)
O3 Yb1 O2 C2 167.6(5)
O11 Yb1 O2 C2 -108.5(4)
O6 Yb1 O2 C2 44.5(5)
O5' Yb1 O2 C2 90.2(6)
N3 Yb1 O2 C2 170.3(4)
N2 Yb1 O2 C2 -36.9(5)
O6' Yb1 O2 C2 47.0(5)
N1 Yb1 O2 C2 -26.2(4)
O5 Yb1 O2 C2 95.3(5)
O3 Yb1 O2 Li1 -4.6(3)
O11 Yb1 O2 Li1 79.3(3)
O6 Yb1 O2 Li1 -127.7(4)
O5' Yb1 O2 Li1 -82.0(5)
N3 Yb1 O2 Li1 -1.8(4)
N2 Yb1 O2 Li1 150.9(3)
O6' Yb1 O2 Li1 -125.2(4)
N1 Yb1 O2 Li1 161.6(3)
O5 Yb1 O2 Li1 -76.9(3)
C17 C22 O3 Li1 175.5(4)
C21 C22 O3 Li1 -3.9(6)
C17 C22 O3 Yb1 -29.8(6)
C21 C22 O3 Yb1 150.8(3)
O2 Li1 O3 C22 157.2(3)
O8 Li1 O3 C22 -89.4(5)
O1 Li1 O3 C22 109.8(7)
O4 Li1 O3 C22 5.5(4)
O2 Li1 O3 Yb1 -4.8(3)
O8 Li1 O3 Yb1 108.6(3)
O1 Li1 O3 Yb1 -52.1(8)
O4 Li1 O3 Yb1 -156.45(19)
O2 Yb1 O3 C22 -152.7(4)
O11 Yb1 O3 C22 118.0(4)
O6 Yb1 O3 C22 -67.5(7)
O5' Yb1 O3 C22 -65.9(6)
N3 Yb1 O3 C22 28.8(4)
N2 Yb1 O3 C22 51.5(4)
O6' Yb1 O3 C22 -48.9(6)
N1 Yb1 O3 C22 -175.5(3)
O5 Yb1 O3 C22 -49.4(6)
O2 Yb1 O3 Li1 4.6(3)
O11 Yb1 O3 Li1 -84.7(3)
O6 Yb1 O3 Li1 89.8(6)
O5' Yb1 O3 Li1 91.4(6)
N3 Yb1 O3 Li1 -173.9(3)
N2 Yb1 O3 Li1 -151.2(3)
O6' Yb1 O3 Li1 108.4(5)
N1 Yb1 O3 Li1 -18.2(3)
O5 Yb1 O3 Li1 107.8(5)
C20 C21 O4 C23 0.2(6)
C22 C21 O4 C23 -178.9(4)
C20 C21 O4 Li1 -174.6(4)
C22 C21 O4 Li1 6.3(5)
O2 Li1 O4 C21 -56.5(7)
O3 Li1 O4 C21 -6.3(4)
O8 Li1 O4 C21 102.6(4)
O1 Li1 O4 C21 -149.4(3)
O2 Li1 O4 C23 129.6(6)
O3 Li1 O4 C23 179.8(4)
O8 Li1 O4 C23 -71.3(5)
O1 Li1 O4 C23 36.7(6)
O6 N4 O5' Yb1 32.1(16)
O7 N4 O5' Yb1 -166.7(13)
O2 Yb1 O5' N4 -126.3(12)
O3 Yb1 O5' N4 160.0(13)
O11 Yb1 O5' N4 170.8(4)
O6 Yb1 O5' N4 -21.8(12)
N3 Yb1 O5' N4 85.2(11)
N2 Yb1 O5' N4 19.3(14)
O6' Yb1 O5' N4 -1.9(11)
N1 Yb1 O5' N4 -57.3(13)
O5 Yb1 O5' N4 72.5(14)
O7 N4 O6 Yb1 171.0(15)
O5' N4 O6 Yb1 -32.9(16)
O2 Yb1 O6 N4 97.2(12)
O3 Yb1 O6 N4 24.5(15)
O11 Yb1 O6 N4 -167.5(3)
O5' Yb1 O6 N4 22.4(13)
N3 Yb1 O6 N4 -56.6(13)
N2 Yb1 O6 N4 -121.5(12)
O6' Yb1 O6 N4 -74.1(15)
N1 Yb1 O6 N4 168.4(13)
O5 Yb1 O6 N4 1.6(12)
O10 N5 O8 Li1 -158.0(6)
O9 N5 O8 Li1 11.6(8)
O2 Li1 O8 N5 -140.3(5)
O3 Li1 O8 N5 132.0(5)
O1 Li1 O8 N5 -59.4(6)
O4 Li1 O8 N5 53.6(6)
O2 Yb1 O11 C24 -107.6(4)
O3 Yb1 O11 C24 -34.9(4)
O6 Yb1 O11 C24 155.2(12)
O5' Yb1 O11 C24 -45.4(15)
N3 Yb1 O11 C24 40.8(4)
N2 Yb1 O11 C24 109.3(4)
O6' Yb1 O11 C24 123.1(9)
N1 Yb1 O11 C24 178.4(4)
O5 Yb1 O11 C24 -4.0(12)
